data_4325820
loop_
_publ_author_name
'Lian-Qiang Wei'
'Kun Zhang'
'Ying-Chun Feng'
'Yun-Hong Wang'
'Ming-Hua Zeng'
'Mohamedally Kurmoo'

_publ_contact_author_email ZMH@MAILBOX.GXNU.EDU.CN
_publ_contact_author_name 'Ming-Hua Zeng'
_publ_section_title
;
 Microwave versus Traditional Solvothermal Synthesis of Ni7II Discs:
 Effect of Ligand on Exchange Reaction in Solution Studied by Electrospray
 Ionization-Mass Spectroscopy and Magnetic Properties
;
_journal_name_full 'Inorganic Chemistry'
_journal_page_first 7274
_journal_page_last 7283
_journal_paper_doi 10.1021/ic200883b
_journal_volume 50
_journal_year 2011
_chemical_formula_sum 'C60 H78 Cl2 N6 Ni7 O26'
_chemical_formula_weight 1781.15
_chemical_name_systematic
; 
 ? 
;
_space_group_IT_number 147
_symmetry_space_group_name_Hall '-P 3'
_symmetry_space_group_name_H-M 'P -3'
_atom_sites_solution_hydrogens geom
_atom_sites_solution_primary direct
_atom_sites_solution_secondary difmap
_audit_creation_method SHELXL-97
_cell_angle_alpha 90.00
_cell_angle_beta 90.00
_cell_angle_gamma 120.00
_cell_formula_units_Z 1
_cell_length_a 14.585(2)
_cell_length_b 14.585(2)
_cell_length_c 9.6213(19)
_cell_measurement_reflns_used 1033
_cell_measurement_temperature 298(2)
_cell_measurement_theta_max 21.293
_cell_measurement_theta_min 2.658
_cell_volume 1772.5(5)
_computing_structure_refinement 'SHELXL-97 (Sheldrick, 1997)'
_computing_structure_solution 'SHELXS-97 (Sheldrick, 1990)'
_diffrn_ambient_temperature 298(2)
_diffrn_measured_fraction_theta_full 0.998
_diffrn_measured_fraction_theta_max 0.998
_diffrn_radiation_monochromator graphite
_diffrn_radiation_source 'fine-focus sealed tube'
_diffrn_radiation_type MoK\a
_diffrn_radiation_wavelength 0.71073
_diffrn_reflns_av_R_equivalents 0.0922
_diffrn_reflns_av_sigmaI/netI 0.0953
_diffrn_reflns_limit_h_max 17
_diffrn_reflns_limit_h_min -10
_diffrn_reflns_limit_k_max 14
_diffrn_reflns_limit_k_min -17
_diffrn_reflns_limit_l_max 11
_diffrn_reflns_limit_l_min -11
_diffrn_reflns_number 8228
_diffrn_reflns_theta_full 25.10
_diffrn_reflns_theta_max 25.10
_diffrn_reflns_theta_min 1.61
_exptl_absorpt_coefficient_mu 1.977
_exptl_absorpt_correction_T_max 0.701
_exptl_absorpt_correction_T_min 0.667
_exptl_absorpt_correction_type multi-scan
_exptl_crystal_density_diffrn 1.669
_exptl_crystal_F_000 918
_exptl_crystal_size_max 0.21
_exptl_crystal_size_mid 0.19
_exptl_crystal_size_min 0.18
_refine_diff_density_max 1.134
_refine_diff_density_min -1.059
_refine_diff_density_rms 0.121
_refine_ls_extinction_method none
_refine_ls_goodness_of_fit_ref 1.069
_refine_ls_hydrogen_treatment constr
_refine_ls_matrix_type full
_refine_ls_number_parameters 163
_refine_ls_number_reflns 2111
_refine_ls_number_restraints 0
_refine_ls_restrained_S_all 1.069
_refine_ls_R_factor_all 0.1485
_refine_ls_R_factor_gt 0.0618
_refine_ls_shift/su_max 0.000
_refine_ls_shift/su_mean 0.000
_refine_ls_structure_factor_coef Fsqd
_refine_ls_weighting_details 'calc w=1/[\s^2^(Fo^2^)+(0.1202P)^2^+0.0000P] where P=(Fo^2^+2Fc^2^)/3'
_refine_ls_weighting_scheme calc
_refine_ls_wR_factor_gt 0.1629
_refine_ls_wR_factor_ref 0.2356
_reflns_number_gt 1062
_reflns_number_total 2111
_reflns_threshold_expression >2sigma(I)
_cod_data_source_file ic200883b_si_002_3.cif
_cod_data_source_block 2
_cod_original_cell_volume 1772.4(5)
_cod_database_code 4325820

loop_
_symmetry_equiv_pos_as_xyz
'x, y, z'
'-y, x-y, z'
'-x+y, -x, z'
'-x, -y, -z'
'y, -x+y, -z'
'x-y, x, -z'

loop_
_atom_site_label
_atom_site_type_symbol
_atom_site_fract_x
_atom_site_fract_y
_atom_site_fract_z
_atom_site_U_iso_or_equiv
_atom_site_adp_type
_atom_site_occupancy
_atom_site_symmetry_multiplicity
_atom_site_calc_flag
_atom_site_refinement_flags
_atom_site_disorder_assembly
_atom_site_disorder_group
Ni1 Ni -1.0000 0.0000 1.0000 0.0386(7) Uani 1 6 d S . .
Ni2 Ni -1.15480(9) -0.24194(8) 0.98819(11) 0.0409(5) Uani 1 1 d . . .
O1 O -1.0498(4) -0.2666(4) 1.0889(6) 0.0459(16) Uani 1 1 d . . .
O3 O -1.1335(5) -0.1134(5) 1.1049(6) 0.0420(16) Uani 1 1 d . . .
O2 O -1.2464(5) -0.3670(5) 1.1607(7) 0.0638(19) Uani 1 1 d . A .
O4 O -1.5867(6) -0.3549(6) 1.2137(11) 0.109(3) Uani 1 1 d . . .
O5 O -1.6667 -0.3333 1.4062(17) 0.144(7) Uani 1 3 d S . .
N1 N -1.2028(6) -0.3617(6) 0.8504(8) 0.0492(19) Uani 1 1 d . . .
H1A H -1.1770 -0.4028 0.8623 0.059 Uiso 1 1 calc R . .
C1 C -1.0712(8) -0.3216(7) 1.2043(9) 0.045(2) Uani 1 1 d . . .
C2 C -0.9932(7) -0.3251(7) 1.2849(10) 0.051(2) Uani 1 1 d . . .
C5 C -1.2055(9) -0.4433(9) 1.3639(11) 0.074(3) Uani 1 1 d . . .
H5A H -1.2763 -0.4833 1.3895 0.089 Uiso 1 1 calc R . .
C6 C -1.1786(8) -0.3810(8) 1.2471(10) 0.056(3) Uani 1 1 d . . .
C3 C -1.0249(10) -0.3905(9) 1.4047(11) 0.077(3) Uani 1 1 d . . .
H3A H -0.9738 -0.3946 1.4579 0.092 Uiso 1 1 calc R . .
C4 C -1.1292(12) -0.4479(10) 1.4440(12) 0.091(4) Uani 1 1 d . . .
H4A H -1.1484 -0.4894 1.5237 0.110 Uiso 1 1 calc R . .
C7 C -0.8814(8) -0.2661(8) 1.2518(11) 0.060(3) Uani 1 1 d . . .
H7A H -0.8355 -0.2751 1.3096 0.071 Uiso 1 1 calc R . .
C8 C -1.3581(9) -0.4348(12) 1.1743(14) 0.097(4) Uani 1 1 d . . .
H8A H -1.3768 -0.4419 1.2721 0.117 Uiso 0.73(4) 1 calc PR A 1
H8B H -1.3938 -0.4022 1.1283 0.117 Uiso 0.73(4) 1 calc PR A 1
H8C H -1.3678 -0.5018 1.2079 0.117 Uiso 0.27(4) 1 d PR A 2
H8D H -1.3793 -0.4054 1.2499 0.117 Uiso 0.27(4) 1 d PR A 2
C9 C -1.3950(19) -0.5370(15) 1.1172(19) 0.110(11) Uani 0.73(4) 1 d P A 1
H9A H -1.4701 -0.5793 1.1308 0.165 Uiso 0.73(4) 1 calc PR A 1
H9B H -1.3604 -0.5701 1.1627 0.165 Uiso 0.73(4) 1 calc PR A 1
H9C H -1.3795 -0.5309 1.0196 0.165 Uiso 0.73(4) 1 calc PR A 1
C9' C -1.426(4) -0.457(7) 1.079(5) 0.12(3) Uani 0.27(4) 1 d P A 2
H9'1 H -1.4953 -0.5031 1.1147 0.186 Uiso 0.27(4) 1 calc PR A 2
H9'2 H -1.4112 -0.4907 1.0036 0.186 Uiso 0.27(4) 1 calc PR A 2
H9'3 H -1.4217 -0.3925 1.0462 0.186 Uiso 0.27(4) 1 calc PR A 2
C10 C -1.1381(16) -0.1246(17) 1.280(7) 0.49(5) Uani 1 1 d . . .
H10A H -1.2060 -0.1818 1.3078 0.728 Uiso 1 1 calc R . .
H10B H -1.1271 -0.0599 1.3210 0.728 Uiso 1 1 calc R . .
H10C H -1.0837 -0.1386 1.3111 0.728 Uiso 1 1 calc R . .
Cl1 Cl -1.6667 -0.3333 1.2544(6) 0.0673(14) Uani 1 3 d S . .

loop_
_atom_site_aniso_label
_atom_site_aniso_U_11
_atom_site_aniso_U_22
_atom_site_aniso_U_33
_atom_site_aniso_U_23
_atom_site_aniso_U_13
_atom_site_aniso_U_12
Ni1 0.0308(9) 0.0308(9) 0.0542(18) 0.000 0.000 0.0154(5)
Ni2 0.0382(7) 0.0349(7) 0.0479(8) -0.0003(5) -0.0032(5) 0.0168(5)
O1 0.040(3) 0.047(4) 0.051(4) 0.013(3) 0.002(3) 0.022(3)
O3 0.039(4) 0.045(4) 0.044(4) -0.001(3) -0.007(3) 0.023(3)
O2 0.041(4) 0.071(5) 0.064(4) 0.009(4) 0.003(3) 0.016(3)
O4 0.067(6) 0.082(6) 0.183(11) -0.005(6) 0.029(6) 0.041(5)
O5 0.173(12) 0.173(12) 0.085(13) 0.000 0.000 0.086(6)
N1 0.054(5) 0.043(4) 0.053(5) -0.004(4) -0.001(4) 0.026(4)
C1 0.056(6) 0.037(5) 0.041(6) 0.003(4) 0.004(5) 0.024(5)
C2 0.057(6) 0.054(6) 0.044(6) 0.004(5) 0.000(5) 0.029(5)
C5 0.067(8) 0.089(9) 0.058(7) 0.020(6) 0.016(6) 0.033(7)
C6 0.063(7) 0.067(7) 0.040(6) 0.001(5) 0.002(5) 0.033(6)
C3 0.091(9) 0.092(9) 0.056(7) 0.021(7) 0.001(7) 0.053(8)
C4 0.111(11) 0.098(10) 0.062(8) 0.033(7) 0.017(8) 0.050(9)
C7 0.068(7) 0.065(7) 0.058(7) 0.000(6) -0.006(5) 0.043(6)
C8 0.050(8) 0.113(12) 0.095(11) 0.012(9) 0.010(7) 0.015(7)
C9 0.115(19) 0.061(13) 0.095(15) -0.011(11) 0.003(13) 0.000(12)
C9' 0.10(4) 0.25(9) 0.08(4) -0.04(5) -0.02(3) 0.13(5)
C10 0.109(18) 0.091(16) 1.26(14) -0.12(4) -0.25(4) 0.053(14)
Cl1 0.0526(17) 0.0526(17) 0.097(4) 0.000 0.000 0.0263(9)

loop_
_atom_type_symbol
_atom_type_description
_atom_type_scat_dispersion_real
_atom_type_scat_dispersion_imag
_atom_type_scat_source
C C 0.0033 0.0016 'International Tables Vol C Tables 4.2.6.8 and 6.1.1.4'
H H 0.0000 0.0000 'International Tables Vol C Tables 4.2.6.8 and 6.1.1.4'
N N 0.0061 0.0033 'International Tables Vol C Tables 4.2.6.8 and 6.1.1.4'
O O 0.0106 0.0060 'International Tables Vol C Tables 4.2.6.8 and 6.1.1.4'
Cl Cl 0.1484 0.1585 'International Tables Vol C Tables 4.2.6.8 and 6.1.1.4'
Ni Ni 0.3393 1.1124 'International Tables Vol C Tables 4.2.6.8 and 6.1.1.4'

loop_
_geom_angle_atom_site_label_1
_geom_angle_atom_site_label_2
_geom_angle_atom_site_label_3
_geom_angle
_geom_angle_site_symmetry_1
_geom_angle_site_symmetry_3
O3 Ni1 O3 98.4(2) 6_567 5_447
O3 Ni1 O3 180.0(2) 6_567 3_345
O3 Ni1 O3 81.6(2) 5_447 3_345
O3 Ni1 O3 81.6(2) 6_567 .
O3 Ni1 O3 81.6(2) 5_447 .
O3 Ni1 O3 98.4(2) 3_345 .
O3 Ni1 O3 81.6(2) 6_567 2_465
O3 Ni1 O3 180.000(1) 5_447 2_465
O3 Ni1 O3 98.4(2) 3_345 2_465
O3 Ni1 O3 98.4(2) . 2_465
O3 Ni1 O3 98.4(2) 6_567 4_357
O3 Ni1 O3 98.4(2) 5_447 4_357
O3 Ni1 O3 81.6(2) 3_345 4_357
O3 Ni1 O3 180.0(3) . 4_357
O3 Ni1 O3 81.6(2) 2_465 4_357
O1 Ni2 O1 172.81(13) 5_447 .
O1 Ni2 O3 104.9(3) 5_447 6_567
O1 Ni2 O3 79.7(3) . 6_567
O1 Ni2 N1 87.3(3) 5_447 .
O1 Ni2 N1 97.4(3) . .
O3 Ni2 N1 99.6(3) 6_567 .
O1 Ni2 O3 78.5(2) 5_447 .
O1 Ni2 O3 96.8(2) . .
O3 Ni2 O3 83.4(3) 6_567 .
N1 Ni2 O3 165.8(3) . .
O1 Ni2 O2 102.0(2) 5_447 .
O1 Ni2 O2 72.8(2) . .
O3 Ni2 O2 152.1(3) 6_567 .
N1 Ni2 O2 88.6(3) . .
O3 Ni2 O2 95.2(2) . .
C1 O1 Ni2 130.7(6) . 6_567
C1 O1 Ni2 123.5(6) . .
Ni2 O1 Ni2 102.6(2) 6_567 .
C10 O3 Ni2 117.7(9) . 5_447
C10 O3 Ni2 118.1(9) . .
Ni2 O3 Ni2 98.9(3) 5_447 .
C10 O3 Ni1 122.4(8) . .
Ni2 O3 Ni1 98.4(3) 5_447 .
Ni2 O3 Ni1 96.5(3) . .
C6 O2 C8 119.7(9) . .
C6 O2 Ni2 111.8(5) . .
C8 O2 Ni2 128.1(7) . .
C7 N1 Ni2 128.8(7) 5_447 .
C7 N1 H1A 115.6 5_447 .
Ni2 N1 H1A 115.6 . .
O1 C1 C2 122.8(8) . .
O1 C1 C6 118.1(8) . .
C2 C1 C6 119.1(8) . .
C1 C2 C3 118.6(9) . .
C1 C2 C7 123.4(9) . .
C3 C2 C7 118.0(10) . .
C6 C5 C4 121.2(11) . .
C6 C5 H5A 119.4 . .
C4 C5 H5A 119.4 . .
C5 C6 O2 127.0(10) . .
C5 C6 C1 120.2(10) . .
O2 C6 C1 112.8(8) . .
C4 C3 C2 121.5(11) . .
C4 C3 H3A 119.3 . .
C2 C3 H3A 119.3 . .
C3 C4 C5 119.4(11) . .
C3 C4 H4A 120.3 . .
C5 C4 H4A 120.3 . .
N1 C7 C2 125.1(9) 6_567 .
N1 C7 H7A 117.4 6_567 .
C2 C7 H7A 117.4 . .
C9' C8 C9 67(3) . .
C9' C8 O2 126(3) . .
C9 C8 O2 113.2(15) . .
C9' C8 H8A 122.4 . .
C9 C8 H8A 108.9 . .
O2 C8 H8A 108.9 . .
C9' C8 H8B 41.5 . .
C9 C8 H8B 108.9 . .
O2 C8 H8B 108.9 . .
H8A C8 H8B 107.7 . .
C9' C8 H8C 106.6 . .
C9 C8 H8C 44.1 . .
O2 C8 H8C 105.6 . .
H8A C8 H8C 71.2 . .
H8B C8 H8C 143.4 . .
C9' C8 H8D 106.0 . .
C9 C8 H8D 135.9 . .
O2 C8 H8D 105.5 . .
H8A C8 H8D 35.6 . .
H8B C8 H8D 76.0 . .
H8C C8 H8D 106.2 . .
C8 C9 H8C 43.1 . .
C8 C9 H9A 109.5 . .
H8C C9 H9A 104.2 . .
C8 C9 H9B 109.5 . .
H8C C9 H9B 71.6 . .
H9A C9 H9B 109.5 . .
C8 C9 H9C 109.5 . .
H8C C9 H9C 143.1 . .
H9A C9 H9C 109.5 . .
H9B C9 H9C 109.5 . .
C8 C9' H9'1 109.5 . .
C8 C9' H9'2 109.5 . .
H9'1 C9' H9'2 109.5 . .
C8 C9' H9'3 109.5 . .
H9'1 C9' H9'3 109.5 . .
H9'2 C9' H9'3 109.5 . .
O3 C10 H10A 109.5 . .
O3 C10 H10B 109.5 . .
H10A C10 H10B 109.5 . .
O3 C10 H10C 109.5 . .
H10A C10 H10C 109.5 . .
H10B C10 H10C 109.5 . .
O4 Cl1 O4 112.6(4) 2_365 3_235
O4 Cl1 O4 112.6(5) 2_365 .
O4 Cl1 O4 112.6(5) 3_235 .
O4 Cl1 O5 106.2(5) 2_365 .
O4 Cl1 O5 106.2(5) 3_235 .
O4 Cl1 O5 106.2(5) . .

loop_
_geom_bond_atom_site_label_1
_geom_bond_atom_site_label_2
_geom_bond_distance
_geom_bond_site_symmetry_2
Ni1 O3 2.080(6) 6_567
Ni1 O3 2.080(6) 5_447
Ni1 O3 2.080(6) 3_345
Ni1 O3 2.080(6) .
Ni1 O3 2.080(6) 2_465
Ni1 O3 2.080(6) 4_357
Ni2 O1 1.985(6) 5_447
Ni2 O1 1.991(5) .
Ni2 O3 2.013(6) 6_567
Ni2 N1 2.019(7) .
Ni2 O3 2.071(6) .
Ni2 O2 2.330(7) .
O1 C1 1.313(10) .
O1 Ni2 1.985(6) 6_567
O3 C10 1.69(7) .
O3 Ni2 2.013(6) 5_447
O2 C6 1.382(11) .
O2 C8 1.428(12) .
O4 Cl1 1.408(8) .
O5 Cl1 1.460(16) .
N1 C7 1.273(11) 5_447
N1 H1A 0.8600 .
C1 C2 1.398(12) .
C1 C6 1.421(12) .
C2 C3 1.419(12) .
C2 C7 1.449(13) .
C5 C6 1.374(13) .
C5 C4 1.381(15) .
C5 H5A 0.9300 .
C3 C4 1.373(15) .
C3 H3A 0.9300 .
C4 H4A 0.9300 .
C7 N1 1.273(11) 6_567
C7 H7A 0.9300 .
C8 C9' 1.27(5) .
C8 C9 1.42(2) .
C8 H8A 0.9700 .
C8 H8B 0.9700 .
C8 H8C 0.9700 .
C8 H8D 0.9699 .
C9 H8C 0.9885 .
C9 H9A 0.9600 .
C9 H9B 0.9600 .
C9 H9C 0.9600 .
C9' H9'1 0.9600 .
C9' H9'2 0.9600 .
C9' H9'3 0.9600 .
C10 H10A 0.9600 .
C10 H10B 0.9600 .
C10 H10C 0.9600 .
Cl1 O4 1.408(8) 2_365
Cl1 O4 1.408(8) 3_235

loop_
_geom_hbond_atom_site_label_D
_geom_hbond_atom_site_label_H
_geom_hbond_atom_site_label_A
_geom_hbond_distance_DH
_geom_hbond_distance_HA
_geom_hbond_distance_DA
_geom_hbond_angle_DHA
_geom_hbond_site_symmetry_A
N1 H1A O4 0.86 2.49 3.153(10) 133.9 6_567
